data_7007160
loop_
_publ_author_name
'Stephenson, Maria D.'
'Hardie, Michaele J.'

_publ_section_title
;
 Coordination and hydrogen bonded network structures of Cu(II) with
 mixed ligands: a hybrid hydrogen bonded material, an infinite sandwich
 arrangement, and a 3-D net.
;
_journal_issue 28
_journal_name_full 'Dalton transactions (Cambridge, England : 2003)'
_journal_page_first 3407
_journal_page_last 3417
_journal_paper_doi 10.1039/b600357e
_journal_year 2006
_chemical_formula_sum 'C39 H24 Cu N2 O18'
_chemical_formula_weight 872.14
_chemical_name_common
;
tetra(benzene-1-carboxylate-3,5-carboxylic acid)bis(1,10-
phenanthroline) dicopper(ii)benzene-1,3,5-carboxylic acid
;
_chemical_name_systematic
;
tetra(benzene-1-carboxylate-3,5-carboxylic acid)bis(1,10-phenanthroline)
dicopper(II)benzene-1,3,5-carboxylic acid
;
_space_group_IT_number 2
_symmetry_cell_setting triclinic
_symmetry_space_group_name_Hall '-P 1'
_symmetry_space_group_name_H-M 'P -1'
_atom_sites_solution_hydrogens geom
_atom_sites_solution_primary direct
_atom_sites_solution_secondary difmap
_audit_creation_method SHELXL-97
_cell_angle_alpha 68.78(3)
_cell_angle_beta 79.24(3)
_cell_angle_gamma 76.93(3)
_cell_formula_units_Z 2
_cell_length_a 11.814(2)
_cell_length_b 13.632(3)
_cell_length_c 15.322(3)
_cell_measurement_temperature 150(2)
_cell_volume 2225.7(9)
_computing_structure_refinement 'SHELXL-97 (Sheldrick, 1997)'
_computing_structure_solution 'SHELXS-97 (Sheldrick, 1990)'
_diffrn_ambient_temperature 150(2)
_diffrn_measured_fraction_theta_full 0.989
_diffrn_measured_fraction_theta_max 0.989
_diffrn_measurement_device_type CCD
_diffrn_radiation_monochromator graphite
_diffrn_radiation_source 'fine-focus sealed tube'
_diffrn_radiation_type MoK\a
_diffrn_radiation_wavelength 0.71073
_diffrn_reflns_av_R_equivalents 0.1590
_diffrn_reflns_av_sigmaI/netI 0.1235
_diffrn_reflns_limit_h_max 14
_diffrn_reflns_limit_h_min -14
_diffrn_reflns_limit_k_max 16
_diffrn_reflns_limit_k_min -16
_diffrn_reflns_limit_l_max 18
_diffrn_reflns_limit_l_min -18
_diffrn_reflns_number 26730
_diffrn_reflns_theta_full 25.00
_diffrn_reflns_theta_max 25.00
_diffrn_reflns_theta_min 2.50
_exptl_absorpt_coefficient_mu 0.563
_exptl_absorpt_correction_T_max 0.9153
_exptl_absorpt_correction_T_min 0.8957
_exptl_absorpt_correction_type multi-scan
_exptl_crystal_colour blue
_exptl_crystal_density_diffrn 1.301
_exptl_crystal_density_method 'not measured'
_exptl_crystal_description prism
_exptl_crystal_F_000 890
_exptl_crystal_size_max 0.20
_exptl_crystal_size_mid 0.20
_exptl_crystal_size_min 0.16
_refine_diff_density_max 1.122
_refine_diff_density_min -0.867
_refine_diff_density_rms 0.108
_refine_ls_extinction_method none
_refine_ls_goodness_of_fit_ref 1.008
_refine_ls_hydrogen_treatment constr
_refine_ls_matrix_type full
_refine_ls_number_parameters 541
_refine_ls_number_reflns 7746
_refine_ls_number_restraints 0
_refine_ls_restrained_S_all 1.008
_refine_ls_R_factor_all 0.1208
_refine_ls_R_factor_gt 0.0938
_refine_ls_shift/su_max 0.000
_refine_ls_shift/su_mean 0.000
_refine_ls_structure_factor_coef Fsqd
_refine_ls_weighting_details 'calc w=1/[\s^2^(Fo^2^)+(0.1736P)^2^+0.0000P] where P=(Fo^2^+2Fc^2^)/3'
_refine_ls_weighting_scheme calc
_refine_ls_wR_factor_gt 0.2506
_refine_ls_wR_factor_ref 0.2707
_reflns_number_gt 5182
_reflns_number_total 7746
_reflns_threshold_expression >2sigma(I)
_cod_data_source_file b600357e.txt
_cod_data_source_block complex_6
_cod_depositor_comments
;
The following automatic conversions were performed:
'_symmetry_cell_setting' value 'Triclinic' changed to 'triclinic'
according to '/home/saulius/struct/CIF-dictionaries/cif_core.dic'
dictionary named 'cif_core.dic' version 2.4.1 from
2010-06-29.

'_exptl_absorpt_correction_type' value 'multiscan' changed to
'multi-scan' according to
'/home/saulius/struct/CIF-dictionaries/cif_core.dic' dictionary named
'cif_core.dic' version 2.4.1 from 2010-06-29.

Automatic conversion script
Id: cif_fix_enum 1527 2010-12-29 10:47:43Z saulius 
;
_cod_original_cell_volume 2225.7(8)
_cod_original_sg_symbol_H-M P-1
_cod_database_code 7007160

loop_
_symmetry_equiv_pos_as_xyz
'x, y, z'
'-x, -y, -z'

loop_
_atom_site_label
_atom_site_type_symbol
_atom_site_fract_x
_atom_site_fract_y
_atom_site_fract_z
_atom_site_U_iso_or_equiv
_atom_site_adp_type
_atom_site_occupancy
_atom_site_symmetry_multiplicity
_atom_site_calc_flag
_atom_site_refinement_flags
_atom_site_disorder_assembly
_atom_site_disorder_group
Cu1 Cu 0.42948(5) 0.62801(5) 0.36507(4) 0.0531(3) Uani 1 1 d . . .
N1 N 0.2806(4) 0.7363(3) 0.3350(3) 0.0544(11) Uani 1 1 d . . .
C2 C 0.1726(5) 0.7183(5) 0.3388(4) 0.0605(15) Uani 1 1 d . . .
H2 H 0.1590 0.6467 0.3613 0.073 Uiso 1 1 calc R . .
C3 C 0.0795(5) 0.8017(5) 0.3108(4) 0.0643(16) Uani 1 1 d . . .
H3 H 0.0035 0.7867 0.3153 0.077 Uiso 1 1 calc R . .
C4 C 0.0978(6) 0.9052(5) 0.2767(4) 0.0653(16) Uani 1 1 d . . .
H4 H 0.0348 0.9624 0.2572 0.078 Uiso 1 1 calc R . .
C5 C 0.2404(6) 1.0315(5) 0.2354(4) 0.0732(18) Uani 1 1 d . . .
H5 H 0.1815 1.0920 0.2139 0.088 Uiso 1 1 calc R . .
C6 C 0.3535(7) 1.0460(5) 0.2323(4) 0.0739(19) Uani 1 1 d . . .
H6 H 0.3714 1.1161 0.2086 0.089 Uiso 1 1 calc R . .
C7 C 0.5614(7) 0.9612(5) 0.2653(4) 0.0741(18) Uani 1 1 d . . .
H7 H 0.5853 1.0290 0.2429 0.089 Uiso 1 1 calc R . .
C8 C 0.6417(6) 0.8714(5) 0.2974(4) 0.0696(17) Uani 1 1 d . . .
H8 H 0.7202 0.8760 0.2993 0.084 Uiso 1 1 calc R . .
C9 C 0.6060(6) 0.7725(5) 0.3273(4) 0.0657(16) Uani 1 1 d . . .
H9 H 0.6621 0.7095 0.3481 0.079 Uiso 1 1 calc R . .
N10 N 0.4967(4) 0.7632(3) 0.3278(3) 0.0515(11) Uani 1 1 d . . .
C11 C 0.2982(5) 0.8389(4) 0.3014(3) 0.0553(14) Uani 1 1 d . . .
C12 C 0.4181(5) 0.8533(4) 0.2991(4) 0.0575(14) Uani 1 1 d . . .
C13 C 0.2107(6) 0.9262(5) 0.2707(4) 0.0651(17) Uani 1 1 d . . .
C14 C 0.4439(6) 0.9561(5) 0.2646(4) 0.0632(15) Uani 1 1 d . . .
C20 C 0.4546(4) 0.3508(4) 0.3576(3) 0.0501(12) Uani 1 1 d . . .
C21 C 0.4968(5) 0.3944(4) 0.2620(3) 0.0525(13) Uani 1 1 d . . .
H21 H 0.4655 0.4653 0.2260 0.063 Uiso 1 1 calc R . .
C22 C 0.5850(5) 0.3326(4) 0.2207(3) 0.0517(13) Uani 1 1 d . . .
C23 C 0.6315(5) 0.2292(4) 0.2734(3) 0.0510(13) Uani 1 1 d . . .
H23 H 0.6919 0.1876 0.2448 0.061 Uiso 1 1 calc R . .
C24 C 0.5898(5) 0.1869(4) 0.3674(4) 0.0511(13) Uani 1 1 d . . .
C25 C 0.5001(4) 0.2469(4) 0.4081(3) 0.0495(12) Uani 1 1 d . . .
H25 H 0.4692 0.2162 0.4718 0.059 Uiso 1 1 calc R . .
O26A O 0.3057(3) 0.3714(3) 0.4783(2) 0.0557(10) Uani 1 1 d . . .
O26B O 0.3466(3) 0.5184(3) 0.3645(2) 0.0543(9) Uani 1 1 d . . .
C26 C 0.3635(4) 0.4177(4) 0.4048(4) 0.0493(12) Uani 1 1 d . . .
O27A O 0.5895(4) 0.4743(3) 0.0747(3) 0.0693(12) Uani 1 1 d . . .
H27A H 0.6243 0.4926 0.0198 0.083 Uiso 1 1 calc R . .
O27B O 0.7233(4) 0.3253(3) 0.0894(3) 0.0692(12) Uani 1 1 d . . .
C27 C 0.6358(5) 0.3791(4) 0.1211(3) 0.0540(14) Uani 1 1 d . . .
O28A O 0.6056(3) 0.0466(3) 0.5131(2) 0.0582(10) Uani 1 1 d . . .
H28A H 0.6419 -0.0146 0.5402 0.070 Uiso 1 1 calc R . .
O28B O 0.7302(3) 0.0267(3) 0.3884(2) 0.0558(9) Uani 1 1 d . . .
C28 C 0.6472(5) 0.0788(4) 0.4238(4) 0.0493(12) Uani 1 1 d . . .
O29A O 1.0174(4) 0.3858(3) 0.0924(3) 0.0692(12) Uani 1 1 d . . .
O29B O 0.8795(4) 0.5298(3) 0.0759(3) 0.0705(12) Uani 1 1 d . . .
H29B H 0.9165 0.5491 0.0218 0.085 Uiso 1 1 calc R . .
C30 C 0.7354(4) 0.4021(4) 0.3557(3) 0.0494(12) Uani 1 1 d . . .
C31 C 0.7819(4) 0.4470(4) 0.2621(3) 0.0496(12) Uani 1 1 d . . .
H31 H 0.7498 0.5176 0.2262 0.060 Uiso 1 1 calc R . .
C32 C 0.8755(4) 0.3887(4) 0.2210(3) 0.0518(13) Uani 1 1 d . . .
C33 C 0.9249(4) 0.2861(4) 0.2732(3) 0.0489(12) Uani 1 1 d . . .
H33 H 0.9895 0.2466 0.2461 0.059 Uiso 1 1 calc R . .
C34 C 0.8768(4) 0.2425(4) 0.3666(3) 0.0497(13) Uani 1 1 d . . .
C35 C 0.7843(4) 0.2995(4) 0.4061(3) 0.0501(13) Uani 1 1 d . . .
H35 H 0.7531 0.2677 0.4696 0.060 Uiso 1 1 calc R . .
O36A O 0.5895(3) 0.4104(3) 0.4813(2) 0.0550(10) Uani 1 1 d . . .
O36B O 0.5850(3) 0.5503(3) 0.3461(3) 0.0562(10) Uani 1 1 d . . .
C36 C 0.6288(5) 0.4589(4) 0.3996(4) 0.0511(13) Uani 1 1 d . . .
C37 C 0.9281(5) 0.4371(4) 0.1235(4) 0.0536(13) Uani 1 1 d . . .
O38A O 0.8802(3) 0.0950(3) 0.5080(2) 0.0599(10) Uani 1 1 d . . .
O38B O 1.0183(3) 0.0848(3) 0.3889(2) 0.0598(10) Uani 1 1 d . . .
H38B H 1.0393 0.0243 0.4280 0.072 Uiso 1 1 calc R . .
C38 C 0.9307(5) 0.1312(4) 0.4239(3) 0.0515(13) Uani 1 1 d . . .
C40 C 1.0173(4) 0.4753(4) 0.3529(3) 0.0494(12) Uani 1 1 d . . .
C41 C 1.0715(5) 0.5150(4) 0.2615(3) 0.0522(13) Uani 1 1 d . . .
H41 H 1.0441 0.5858 0.2231 0.063 Uiso 1 1 calc R . .
C42 C 1.1653(4) 0.4525(4) 0.2253(3) 0.0521(13) Uani 1 1 d . . .
C43 C 1.2031(5) 0.3487(5) 0.2813(4) 0.0537(13) Uani 1 1 d . . .
H43 H 1.2647 0.3043 0.2566 0.064 Uiso 1 1 calc R . .
C44 C 1.1516(4) 0.3093(4) 0.3733(3) 0.0500(13) Uani 1 1 d . . .
C45 C 1.0589(5) 0.3706(4) 0.4087(3) 0.0513(13) Uani 1 1 d . . .
H45 H 1.0230 0.3421 0.4712 0.062 Uiso 1 1 calc R . .
O46A O 0.8857(4) 0.6384(3) 0.3374(3) 0.0693(12) Uani 1 1 d . . .
O46B O 0.8656(3) 0.5011(3) 0.4705(2) 0.0549(9) Uani 1 1 d . . .
H46B H 0.8104 0.5458 0.4846 0.066 Uiso 1 1 calc R . .
C46 C 0.9181(5) 0.5460(4) 0.3866(4) 0.0558(13) Uani 1 1 d . . .
O47A O 1.1747(4) 0.5895(3) 0.0799(3) 0.0708(12) Uani 1 1 d . . .
H47A H 1.2116 0.6080 0.0257 0.085 Uiso 1 1 calc R . .
O47B O 1.3096(3) 0.4415(3) 0.0978(2) 0.0655(11) Uani 1 1 d . . .
C47 C 1.2213(5) 0.4968(4) 0.1271(4) 0.0560(14) Uani 1 1 d . . .
O48A O 1.1505(3) 0.1636(3) 0.5178(2) 0.0602(10) Uani 1 1 d . . .
H48A H 1.1833 0.1013 0.5459 0.072 Uiso 1 1 calc R . .
O48B O 1.2879(3) 0.1463(3) 0.3998(2) 0.0575(10) Uani 1 1 d . . .
C48 C 1.2035(5) 0.1978(4) 0.4306(4) 0.0557(14) Uani 1 1 d . . .

loop_
_atom_site_aniso_label
_atom_site_aniso_U_11
_atom_site_aniso_U_22
_atom_site_aniso_U_33
_atom_site_aniso_U_23
_atom_site_aniso_U_13
_atom_site_aniso_U_12
Cu1 0.0552(4) 0.0411(4) 0.0464(4) -0.0020(3) -0.0042(3) 0.0019(3)
N1 0.062(3) 0.043(2) 0.042(2) 0.0013(18) -0.006(2) -0.003(2)
C2 0.062(3) 0.055(3) 0.050(3) -0.005(3) -0.006(3) -0.004(3)
C3 0.060(3) 0.066(4) 0.050(3) -0.005(3) -0.008(3) 0.000(3)
C4 0.073(4) 0.057(4) 0.058(3) -0.016(3) -0.016(3) 0.006(3)
C5 0.084(5) 0.051(3) 0.068(4) -0.009(3) -0.009(3) 0.005(3)
C6 0.114(6) 0.039(3) 0.062(4) -0.014(3) -0.013(4) -0.004(3)
C7 0.107(5) 0.057(4) 0.052(3) -0.006(3) -0.005(3) -0.026(4)
C8 0.078(4) 0.066(4) 0.061(3) -0.009(3) -0.004(3) -0.027(3)
C9 0.079(4) 0.064(4) 0.045(3) -0.004(3) -0.012(3) -0.016(3)
N10 0.061(3) 0.042(2) 0.041(2) -0.0032(18) -0.0072(19) -0.006(2)
C11 0.071(4) 0.043(3) 0.039(3) -0.006(2) -0.005(2) 0.001(2)
C12 0.069(3) 0.046(3) 0.046(3) -0.004(2) -0.008(3) -0.003(3)
C13 0.079(4) 0.049(3) 0.045(3) -0.001(2) -0.001(3) 0.005(3)
C14 0.085(4) 0.054(3) 0.043(3) -0.003(2) -0.011(3) -0.015(3)
C20 0.052(3) 0.050(3) 0.045(3) -0.013(2) -0.007(2) -0.007(2)
C21 0.057(3) 0.050(3) 0.040(3) 0.000(2) -0.012(2) -0.010(2)
C22 0.054(3) 0.052(3) 0.037(2) -0.003(2) -0.001(2) -0.008(2)
C23 0.052(3) 0.052(3) 0.041(3) -0.006(2) -0.005(2) -0.010(2)
C24 0.058(3) 0.047(3) 0.045(3) -0.011(2) -0.006(2) -0.007(2)
C25 0.051(3) 0.048(3) 0.042(3) -0.007(2) -0.004(2) -0.009(2)
O26A 0.057(2) 0.050(2) 0.0459(19) -0.0060(16) -0.0029(17) -0.0001(17)
O26B 0.058(2) 0.050(2) 0.0488(19) -0.0103(17) -0.0066(16) -0.0057(16)
C26 0.052(3) 0.042(3) 0.047(3) -0.006(2) -0.014(2) -0.001(2)
O27A 0.078(3) 0.066(3) 0.0397(19) 0.0027(18) -0.0021(18) -0.002(2)
O27B 0.076(3) 0.068(3) 0.044(2) -0.0064(19) 0.0039(19) -0.003(2)
C27 0.061(3) 0.052(3) 0.035(2) -0.001(2) -0.009(2) -0.003(3)
O28A 0.066(2) 0.045(2) 0.0404(18) 0.0018(15) 0.0002(16) 0.0037(17)
O28B 0.065(2) 0.045(2) 0.0435(19) -0.0040(16) -0.0041(17) -0.0016(17)
C28 0.057(3) 0.037(3) 0.047(3) -0.004(2) -0.011(2) -0.007(2)
O29A 0.071(3) 0.061(2) 0.048(2) 0.0000(18) 0.0034(19) 0.001(2)
O29B 0.079(3) 0.055(2) 0.042(2) 0.0112(17) 0.0018(18) 0.005(2)
C30 0.051(3) 0.042(3) 0.045(3) -0.006(2) -0.007(2) -0.003(2)
C31 0.056(3) 0.039(3) 0.042(3) 0.000(2) -0.010(2) -0.002(2)
C32 0.050(3) 0.049(3) 0.042(3) 0.001(2) -0.006(2) -0.006(2)
C33 0.051(3) 0.046(3) 0.041(3) -0.007(2) -0.003(2) -0.006(2)
C34 0.052(3) 0.040(3) 0.043(3) 0.000(2) -0.006(2) -0.003(2)
C35 0.049(3) 0.048(3) 0.041(3) -0.003(2) -0.004(2) -0.006(2)
O36A 0.057(2) 0.053(2) 0.0391(18) -0.0049(16) -0.0022(16) 0.0032(17)
O36B 0.056(2) 0.042(2) 0.054(2) -0.0018(16) -0.0054(17) -0.0017(16)
C36 0.051(3) 0.041(3) 0.056(3) -0.010(2) -0.011(2) -0.005(2)
C37 0.061(3) 0.048(3) 0.044(3) -0.007(2) -0.006(2) -0.010(3)
O38A 0.060(2) 0.048(2) 0.044(2) 0.0063(16) 0.0004(17) 0.0023(17)
O38B 0.069(2) 0.043(2) 0.0459(19) -0.0015(16) -0.0024(18) 0.0070(18)
C38 0.061(3) 0.042(3) 0.038(3) -0.003(2) -0.002(2) -0.004(2)
C40 0.052(3) 0.047(3) 0.042(3) -0.007(2) -0.006(2) -0.007(2)
C41 0.058(3) 0.045(3) 0.044(3) -0.001(2) -0.015(2) -0.004(2)
C42 0.052(3) 0.051(3) 0.037(2) 0.002(2) -0.009(2) -0.002(2)
C43 0.048(3) 0.056(3) 0.048(3) -0.008(2) -0.009(2) -0.004(2)
C44 0.050(3) 0.043(3) 0.043(3) -0.002(2) -0.007(2) -0.002(2)
C45 0.063(3) 0.051(3) 0.037(2) -0.008(2) -0.008(2) -0.012(2)
O46A 0.080(3) 0.042(2) 0.060(2) 0.0007(18) 0.008(2) -0.0009(18)
O46B 0.056(2) 0.050(2) 0.0448(19) -0.0080(16) 0.0013(16) -0.0016(16)
C46 0.061(3) 0.050(3) 0.049(3) -0.009(2) -0.008(2) -0.007(3)
O47A 0.080(3) 0.062(3) 0.0388(19) 0.0061(18) 0.0059(18) 0.002(2)
O47B 0.062(2) 0.066(3) 0.044(2) -0.0020(18) 0.0033(17) 0.002(2)
C47 0.065(3) 0.050(3) 0.041(3) -0.002(2) -0.006(2) -0.008(3)
O48A 0.065(2) 0.049(2) 0.0417(19) 0.0054(16) -0.0038(17) 0.0021(17)
O48B 0.060(2) 0.047(2) 0.0457(19) -0.0032(16) -0.0009(17) 0.0066(17)
C48 0.061(3) 0.048(3) 0.042(3) -0.001(2) -0.002(2) -0.006(3)

loop_
_atom_type_symbol
_atom_type_description
_atom_type_scat_dispersion_real
_atom_type_scat_dispersion_imag
_atom_type_scat_source
C C 0.0033 0.0016 'International Tables Vol C Tables 4.2.6.8 and 6.1.1.4'
H H 0.0000 0.0000 'International Tables Vol C Tables 4.2.6.8 and 6.1.1.4'
N N 0.0061 0.0033 'International Tables Vol C Tables 4.2.6.8 and 6.1.1.4'
Cu Cu 0.3201 1.2651 'International Tables Vol C Tables 4.2.6.8 and 6.1.1.4'
O O 0.0106 0.0060 'International Tables Vol C Tables 4.2.6.8 and 6.1.1.4'

loop_
_geom_angle_atom_site_label_1
_geom_angle_atom_site_label_2
_geom_angle_atom_site_label_3
_geom_angle
_geom_angle_site_symmetry_1
_geom_angle_site_symmetry_3
_geom_angle_publ_flag
O36B Cu1 O26B 95.88(16) . . ?
O36B Cu1 N10 89.51(17) . . ?
O26B Cu1 N10 162.87(16) . . ?
O36B Cu1 N1 159.43(16) . . ?
O26B Cu1 N1 88.29(18) . . ?
N10 Cu1 N1 81.22(19) . . ?
O36B Cu1 O36A 99.95(15) . 2_666 ?
O26B Cu1 O36A 97.01(15) . 2_666 ?
N10 Cu1 O36A 98.05(16) . 2_666 ?
N1 Cu1 O36A 99.52(15) . 2_666 ?
C2 N1 C11 118.1(5) . . ?
C2 N1 Cu1 128.4(4) . . ?
C11 N1 Cu1 113.4(4) . . ?
N1 C2 C3 121.8(6) . . ?
C4 C3 C2 119.9(6) . . ?
C3 C4 C13 119.4(5) . . ?
C6 C5 C13 121.0(6) . . ?
C5 C6 C14 120.6(6) . . ?
C8 C7 C14 121.6(6) . . ?
C7 C8 C9 118.4(6) . . ?
N10 C9 C8 122.4(6) . . ?
C9 N10 C12 118.0(5) . . ?
C9 N10 Cu1 128.2(4) . . ?
C12 N10 Cu1 113.8(4) . . ?
N1 C11 C13 123.7(6) . . ?
N1 C11 C12 115.4(5) . . ?
C13 C11 C12 120.9(5) . . ?
N10 C12 C14 124.8(6) . . ?
N10 C12 C11 116.0(5) . . ?
C14 C12 C11 119.1(5) . . ?
C11 C13 C4 117.1(6) . . ?
C11 C13 C5 118.6(6) . . ?
C4 C13 C5 124.3(6) . . ?
C12 C14 C7 114.6(6) . . ?
C12 C14 C6 119.8(6) . . ?
C7 C14 C6 125.6(6) . . ?
C25 C20 C21 119.3(5) . . ?
C25 C20 C26 120.5(4) . . ?
C21 C20 C26 120.2(5) . . ?
C22 C21 C20 119.2(5) . . ?
C23 C22 C21 120.5(4) . . ?
C23 C22 C27 119.2(5) . . ?
C21 C22 C27 120.2(5) . . ?
C24 C23 C22 120.0(5) . . ?
C25 C24 C23 119.8(5) . . ?
C25 C24 C28 121.4(4) . . ?
C23 C24 C28 118.7(5) . . ?
C20 C25 C24 121.2(5) . . ?
C26 O26B Cu1 131.2(4) . . ?
O26A C26 O26B 123.7(5) . . ?
O26A C26 C20 118.1(4) . . ?
O26B C26 C20 118.1(4) . . ?
O27B C27 O27A 124.3(5) . . ?
O27B C27 C22 118.4(4) . . ?
O27A C27 C22 117.2(5) . . ?
O28B C28 O28A 123.5(4) . . ?
O28B C28 C24 121.6(4) . . ?
O28A C28 C24 114.8(5) . . ?
C35 C30 C31 118.5(5) . . ?
C35 C30 C36 119.6(4) . . ?
C31 C30 C36 121.8(4) . . ?
C32 C31 C30 120.4(4) . . ?
C33 C32 C31 120.5(4) . . ?
C33 C32 C37 118.7(5) . . ?
C31 C32 C37 120.7(4) . . ?
C32 C33 C34 118.2(5) . . ?
C35 C34 C33 121.1(4) . . ?
C35 C34 C38 120.4(4) . . ?
C33 C34 C38 118.4(5) . . ?
C34 C35 C30 121.4(5) . . ?
C36 O36A Cu1 152.9(4) . 2_666 ?
C36 O36B Cu1 126.5(3) . . ?
O36A C36 O36B 127.0(5) . . ?
O36A C36 C30 117.4(4) . . ?
O36B C36 C30 115.4(4) . . ?
O29A C37 O29B 123.5(5) . . ?
O29A C37 C32 118.6(5) . . ?
O29B C37 C32 117.8(5) . . ?
O38B C38 O38A 125.7(5) . . ?
O38B C38 C34 119.1(4) . . ?
O38A C38 C34 115.2(4) . . ?
C41 C40 C45 118.7(5) . . ?
C41 C40 C46 118.2(5) . . ?
C45 C40 C46 123.1(4) . . ?
C40 C41 C42 121.2(5) . . ?
C43 C42 C41 119.0(4) . . ?
C43 C42 C47 121.0(5) . . ?
C41 C42 C47 120.0(4) . . ?
C42 C43 C44 120.3(5) . . ?
C45 C44 C43 120.6(5) . . ?
C45 C44 C48 122.9(4) . . ?
C43 C44 C48 116.5(5) . . ?
C44 C45 C40 120.2(5) . . ?
O46A C46 O46B 123.2(5) . . ?
O46A C46 C40 121.8(5) . . ?
O46B C46 C40 115.0(4) . . ?
O47B C47 O47A 125.1(5) . . ?
O47B C47 C42 119.0(4) . . ?
O47A C47 C42 115.9(5) . . ?
O48B C48 O48A 123.7(5) . . ?
O48B C48 C44 122.2(4) . . ?
O48A C48 C44 114.1(5) . . ?

loop_
_geom_bond_atom_site_label_1
_geom_bond_atom_site_label_2
_geom_bond_distance
_geom_bond_site_symmetry_2
_geom_bond_publ_flag
Cu1 O36B 1.930(4) . ?
Cu1 O26B 1.966(4) . ?
Cu1 N10 2.021(5) . ?
Cu1 N1 2.030(4) . ?
Cu1 O36A 2.198(3) 2_666 ?
N1 C2 1.340(7) . ?
N1 C11 1.355(7) . ?
C2 C3 1.393(8) . ?
C3 C4 1.369(9) . ?
C4 C13 1.406(9) . ?
C5 C6 1.384(10) . ?
C5 C13 1.439(9) . ?
C6 C14 1.433(9) . ?
C7 C8 1.361(10) . ?
C7 C14 1.408(10) . ?
C8 C9 1.394(9) . ?
C9 N10 1.324(8) . ?
N10 C12 1.345(7) . ?
C11 C13 1.388(8) . ?
C11 C12 1.465(9) . ?
C12 C14 1.391(8) . ?
C20 C25 1.382(7) . ?
C20 C21 1.407(7) . ?
C20 C26 1.502(7) . ?
C21 C22 1.393(7) . ?
C22 C23 1.390(7) . ?
C22 C27 1.490(7) . ?
C23 C24 1.383(7) . ?
C24 C25 1.382(7) . ?
C24 C28 1.490(7) . ?
O26A C26 1.236(6) . ?
O26B C26 1.270(6) . ?
O27A C27 1.282(6) . ?
O27B C27 1.253(6) . ?
O28A C28 1.311(6) . ?
O28B C28 1.236(6) . ?
O29A C37 1.245(7) . ?
O29B C37 1.273(6) . ?
C30 C35 1.381(7) . ?
C30 C31 1.398(7) . ?
C30 C36 1.503(7) . ?
C31 C32 1.398(7) . ?
C32 C33 1.390(7) . ?
C32 C37 1.476(7) . ?
C33 C34 1.400(7) . ?
C34 C35 1.368(7) . ?
C34 C38 1.512(7) . ?
O36A C36 1.242(6) . ?
O36A Cu1 2.198(3) 2_666 ?
O36B C36 1.272(6) . ?
O38A C38 1.283(6) . ?
O38B C38 1.226(6) . ?
C40 C41 1.392(7) . ?
C40 C45 1.402(7) . ?
C40 C46 1.481(7) . ?
C41 C42 1.395(8) . ?
C42 C43 1.384(7) . ?
C42 C47 1.489(7) . ?
C43 C44 1.387(7) . ?
C44 C45 1.373(7) . ?
C44 C48 1.506(7) . ?
O46A C46 1.226(6) . ?
O46B C46 1.311(6) . ?
O47A C47 1.263(6) . ?
O47B C47 1.254(7) . ?
O48A C48 1.328(6) . ?
O48B C48 1.208(6) . ?
